data_7001419
loop_
_publ_author_name
'Redrup, Kate V.'
'Weller, Mark T.'

_publ_section_title
;
 Hydrothermal routes to new sodium hydrogen polytungstates
;
_journal_issue 23
_journal_name_full 'Dalton Transactions'
_journal_page_first 4468
_journal_page_last 4472
_journal_paper_doi 10.1039/b818103a
_journal_year 2009
_chemical_formula_sum 'H40 Na5 O62 W12'
_chemical_formula_weight 3353.47
_chemical_name_systematic
;
?
;
_space_group_IT_number 2
_symmetry_cell_setting triclinic
_symmetry_space_group_name_Hall '-P 1'
_symmetry_space_group_name_H-M 'P -1'
_atom_sites_solution_hydrogens none
_atom_sites_solution_primary direct
_atom_sites_solution_secondary difmap
_audit_creation_method SHELXL-97
_cell_angle_alpha 72.260(2)
_cell_angle_beta 76.107(2)
_cell_angle_gamma 87.059(2)
_cell_formula_units_Z 1
_cell_length_a 10.8677(4)
_cell_length_b 12.4370(4)
_cell_length_c 12.5313(4)
_cell_measurement_reflns_used 6948
_cell_measurement_temperature 120(2)
_cell_measurement_theta_max 27.48
_cell_measurement_theta_min 2.91
_cell_volume 1565.58(9)
_computing_cell_refinement 'DENZO (Otwinowski & Minor, 1997) & COLLECT (Hooft, R.W.W., 1998)'
_computing_data_collection 'COLLECT (Hooft, R.W.W., 1998)'
_computing_data_reduction 'DENZO (Otwinowski & Minor, 1997) & COLLECT (Hooft, R.W.W., 1998)'
_computing_molecular_graphics 'CAMERON (Watkin, et al., 1993)'
_computing_publication_material 'WINGX (Farrugia, 1998)'
_computing_structure_refinement 'SHELXL-97 (Sheldrick, 1997)'
_computing_structure_solution 'SHELXS-97 (Sheldrick, 1997)'
_diffrn_ambient_temperature 120(2)
_diffrn_detector_area_resol_mean 9.091
_diffrn_measured_fraction_theta_full 0.997
_diffrn_measured_fraction_theta_max 0.997
_diffrn_measurement_device_type 'Bruker-Nonius CCD camera on \k-goniostat'
_diffrn_measurement_method '\f & \w scans to fill the asymmetric unit'
_diffrn_radiation_monochromator graphite
_diffrn_radiation_source 'Bruker Nonius FR591 Rotating Anode'
_diffrn_radiation_type MoK\a
_diffrn_radiation_wavelength 0.71073
_diffrn_reflns_av_R_equivalents 0.0999
_diffrn_reflns_av_sigmaI/netI 0.0754
_diffrn_reflns_limit_h_max 12
_diffrn_reflns_limit_h_min -12
_diffrn_reflns_limit_k_max 14
_diffrn_reflns_limit_k_min -14
_diffrn_reflns_limit_l_max 14
_diffrn_reflns_limit_l_min -14
_diffrn_reflns_number 28074
_diffrn_reflns_theta_full 25.03
_diffrn_reflns_theta_max 25.03
_diffrn_reflns_theta_min 3.07
_diffrn_standards_number 0
_exptl_absorpt_coefficient_mu 22.089
_exptl_absorpt_correction_T_max 0.6664
_exptl_absorpt_correction_T_min 0.2061
_exptl_absorpt_correction_type multi-scan
_exptl_absorpt_process_details
;
SADABS V2.10 (Sheldrick, G.M., 2003)
;
_exptl_crystal_colour White
_exptl_crystal_density_diffrn 3.557
_exptl_crystal_density_method 'not measured'
_exptl_crystal_description Block
_exptl_crystal_F_000 1479
_exptl_crystal_size_max 0.1
_exptl_crystal_size_mid 0.05
_exptl_crystal_size_min 0.02
_refine_diff_density_max 3.962
_refine_diff_density_min -3.270
_refine_diff_density_rms 0.448
_refine_ls_extinction_method none
_refine_ls_goodness_of_fit_ref 0.956
_refine_ls_hydrogen_treatment none
_refine_ls_matrix_type full
_refine_ls_number_parameters 358
_refine_ls_number_reflns 5498
_refine_ls_number_restraints 192
_refine_ls_restrained_S_all 0.945
_refine_ls_R_factor_all 0.0624
_refine_ls_R_factor_gt 0.0474
_refine_ls_shift/su_max 0.001
_refine_ls_shift/su_mean 0.000
_refine_ls_structure_factor_coef Fsqd
_refine_ls_weighting_details 'calc w=1/[\s^2^(Fo^2^)+(0.0727P)^2^+20.7159P] where P=(Fo^2^+2Fc^2^)/3'
_refine_ls_weighting_scheme calc
_refine_ls_wR_factor_gt 0.1193
_refine_ls_wR_factor_ref 0.1278
_reflns_number_gt 4392
_reflns_number_total 5498
_reflns_threshold_expression >2sigma(I)
_cod_data_source_file b818103a.txt
_cod_data_source_block 2007kvb0028mtw
_cod_depositor_comments
;
The following automatic conversions were performed:
'_symmetry_cell_setting' value 'Triclinic' changed to 'triclinic'
according to '/home/saulius/struct/CIF-dictionaries/cif_core.dic'
dictionary named 'cif_core.dic' version 2.4.1 from 2010-06-29.

Automatic conversion script
Id: cif_fix_enum 1527 2010-12-29 10:47:43Z saulius 
;
_cod_original_sg_symbol_H-M P-1
_cod_database_code 7001419

loop_
_symmetry_equiv_pos_as_xyz
'x, y, z'
'-x, -y, -z'

loop_
_atom_site_label
_atom_site_type_symbol
_atom_site_fract_x
_atom_site_fract_y
_atom_site_fract_z
_atom_site_U_iso_or_equiv
_atom_site_adp_type
_atom_site_occupancy
_atom_site_symmetry_multiplicity
_atom_site_calc_flag
_atom_site_refinement_flags
_atom_site_disorder_assembly
_atom_site_disorder_group
W1 W 1.03146(6) 0.26243(5) 1.06262(5) 0.01358(17) Uani 1 1 d . . .
W2 W 0.76133(6) 0.31771(5) 1.22835(5) 0.01483(17) Uani 1 1 d . . .
W3 W 0.73786(6) 0.32936(5) 0.93575(5) 0.01431(17) Uani 1 1 d . . .
W4 W 0.99835(6) 0.27036(5) 0.76916(5) 0.01455(17) Uani 1 1 d . . .
W5 W 1.26227(6) 0.38405(5) 0.77565(5) 0.01480(17) Uani 1 1 d . . .
W6 W 0.96684(6) 0.57007(5) 0.77083(5) 0.01337(17) Uani 1 1 d . . .
Na1 Na 0.7667(6) 0.6194(5) 0.5256(5) 0.0241(14) Uani 1 1 d . . .
Na2 Na 0.7575(11) 0.0189(9) 0.9283(10) 0.081(3) Uani 1 1 d . . .
Na3 Na 1.0000 0.0000 1.5000 0.046(3) Uani 1 2 d S . .
O1 O 1.0809(9) 0.2883(9) 1.1930(8) 0.019(2) Uani 1 1 d U . .
O2 O 1.0947(9) 0.1283(8) 1.0762(8) 0.016(2) Uani 1 1 d U . .
O3 O 0.9282(9) 0.2729(8) 0.9575(9) 0.017(2) Uani 1 1 d U . .
O4 O 0.9283(9) 0.4155(8) 1.0984(8) 0.011(2) Uani 1 1 d U . .
O5 O 0.8652(9) 0.2042(8) 1.1870(8) 0.015(2) Uani 1 1 d U . .
O6 O 0.6861(10) 0.5911(9) 0.3724(9) 0.022(2) Uani 1 1 d U . .
O7 O 0.8640(9) 0.3374(8) 1.3211(8) 0.016(2) Uani 1 1 d U . .
O8 O 0.6318(11) 0.2412(9) 1.3267(10) 0.026(3) Uani 1 1 d U . .
O9 O 0.7044(10) 0.4708(9) 1.2154(9) 0.022(2) Uani 1 1 d U . .
O10 O 0.7051(10) 0.3445(9) 1.0835(9) 0.020(2) Uani 1 1 d U . .
O11 O 0.6814(10) 0.1911(9) 0.9690(9) 0.022(2) Uani 1 1 d U . .
O12 O 0.6122(10) 0.4135(9) 0.8903(9) 0.021(2) Uani 1 1 d U . .
O13 O 0.8358(9) 0.3359(8) 0.7810(8) 0.014(2) Uani 1 1 d U . .
O14 O 0.8450(9) 0.4895(9) 0.8891(9) 0.017(2) Uani 1 1 d U . .
O15 O 0.9539(10) 0.1277(9) 0.8154(9) 0.019(2) Uani 1 1 d U . .
O16 O 1.0397(10) 0.3034(9) 0.6193(9) 0.022(2) Uani 1 1 d U . .
O17 O 1.1593(10) 0.2477(8) 0.8044(8) 0.017(2) Uani 1 1 d U . .
O18 O 1.0694(9) 0.4420(9) 0.7600(8) 0.016(2) Uani 1 1 d U . .
O19 O 1.3888(9) 0.3135(8) 0.8259(8) 0.015(2) Uani 1 1 d U . .
O20 O 1.1559(10) 0.3565(9) 0.9581(9) 0.020(2) Uani 1 1 d U . .
O21 O 0.9007(9) 0.5992(8) 0.6519(9) 0.015(2) Uani 1 1 d U . .
O1W O 0.8384(11) 0.4346(10) 0.5242(10) 0.028(3) Uani 1 1 d U . .
O2W O 0.5852(11) 0.5439(11) 0.6718(10) 0.032(3) Uani 1 1 d U . .
O3W O 0.719(2) 0.8180(18) 0.5000(19) 0.095(6) Uani 1 1 d U . .
O4W O 0.5713(19) -0.1069(17) 1.0255(18) 0.088(6) Uani 1 1 d U . .
O5W O 0.8738(17) 0.0217(15) 0.7330(15) 0.075(5) Uani 1 1 d U . .
O6W O 0.6752(18) 0.0439(16) 0.7644(16) 0.079(5) Uani 1 1 d U . .
O7W O 0.8263(18) 0.0021(15) 1.0926(16) 0.072(5) Uani 1 1 d U . .
O8W O 0.9108(11) -0.0008(10) 1.3425(10) 0.029(3) Uani 1 1 d U . .
O9W O 1.0929(12) -0.1711(10) 1.4734(11) 0.036(3) Uani 1 1 d U . .
O10W O 1.1687(13) 0.1091(10) 1.3516(11) 0.036(3) Uani 1 1 d U . .

loop_
_atom_site_aniso_label
_atom_site_aniso_U_11
_atom_site_aniso_U_22
_atom_site_aniso_U_33
_atom_site_aniso_U_23
_atom_site_aniso_U_13
_atom_site_aniso_U_12
W1 0.0163(3) 0.0187(3) 0.0078(3) -0.0069(3) -0.0033(2) 0.0014(2)
W2 0.0168(3) 0.0216(3) 0.0072(3) -0.0068(3) -0.0015(2) -0.0014(3)
W3 0.0150(3) 0.0213(3) 0.0093(3) -0.0082(3) -0.0032(2) 0.0005(3)
W4 0.0176(3) 0.0206(3) 0.0085(3) -0.0086(3) -0.0034(3) 0.0012(3)
W5 0.0152(3) 0.0226(3) 0.0096(3) -0.0092(3) -0.0030(2) 0.0020(3)
W6 0.0157(3) 0.0195(3) 0.0073(3) -0.0066(2) -0.0038(2) 0.0008(2)
Na1 0.030(4) 0.032(4) 0.016(3) -0.012(3) -0.010(3) 0.000(3)
Na2 0.101(9) 0.067(7) 0.070(7) -0.025(6) -0.005(6) 0.000(6)
Na3 0.079(9) 0.030(6) 0.046(7) -0.015(5) -0.042(6) -0.006(5)
O1 0.017(5) 0.028(5) 0.007(5) -0.004(4) 0.003(4) 0.008(4)
O2 0.017(5) 0.017(5) 0.012(5) -0.001(4) -0.008(4) 0.000(4)
O3 0.019(5) 0.020(5) 0.014(5) -0.010(4) -0.004(4) -0.001(4)
O4 0.014(4) 0.016(4) 0.010(4) -0.009(3) -0.007(3) 0.002(3)
O5 0.016(5) 0.022(5) 0.004(5) -0.004(4) 0.005(4) -0.007(4)
O6 0.023(5) 0.030(5) 0.016(5) -0.008(4) -0.008(4) 0.003(4)
O7 0.017(5) 0.022(5) 0.005(5) -0.002(4) 0.001(4) 0.001(4)
O8 0.028(5) 0.027(5) 0.023(6) -0.011(4) -0.001(4) -0.002(4)
O9 0.021(5) 0.022(5) 0.023(5) -0.011(4) -0.001(4) 0.001(4)
O10 0.020(5) 0.028(5) 0.013(5) -0.007(4) -0.007(4) -0.001(4)
O11 0.024(5) 0.030(5) 0.015(5) -0.010(4) -0.003(4) -0.002(4)
O12 0.027(5) 0.025(5) 0.016(5) -0.007(4) -0.015(4) 0.006(4)
O13 0.012(5) 0.014(4) 0.014(5) -0.005(4) -0.001(4) 0.000(4)
O14 0.015(5) 0.024(5) 0.013(5) -0.008(4) -0.001(4) 0.003(4)
O15 0.023(5) 0.022(5) 0.015(5) -0.008(4) -0.007(4) 0.000(4)
O16 0.025(5) 0.025(5) 0.018(5) -0.011(4) -0.005(4) -0.001(4)
O17 0.023(5) 0.021(5) 0.009(5) -0.006(4) -0.006(4) 0.004(4)
O18 0.016(5) 0.025(5) 0.009(5) -0.006(4) -0.008(4) 0.006(4)
O19 0.018(5) 0.024(5) 0.009(5) -0.011(4) -0.007(4) 0.002(4)
O20 0.021(5) 0.023(5) 0.017(5) -0.005(4) -0.008(4) -0.004(4)
O21 0.013(5) 0.018(5) 0.013(5) -0.002(4) -0.005(4) 0.001(4)
O1W 0.040(6) 0.033(6) 0.017(5) -0.015(5) -0.008(5) 0.014(5)
O2W 0.021(5) 0.049(6) 0.027(6) -0.013(5) -0.004(5) 0.004(5)
O3W 0.106(10) 0.097(10) 0.099(10) -0.041(8) -0.047(8) 0.022(8)
O4W 0.084(9) 0.078(9) 0.095(10) -0.018(7) -0.020(8) 0.008(7)
O5W 0.082(9) 0.078(9) 0.070(9) -0.029(7) -0.017(7) 0.003(7)
O6W 0.088(9) 0.074(9) 0.075(9) -0.021(7) -0.024(7) 0.003(7)
O7W 0.088(9) 0.070(8) 0.076(9) -0.029(7) -0.044(7) 0.023(7)
O8W 0.032(6) 0.028(5) 0.028(6) -0.005(5) -0.013(5) -0.004(5)
O9W 0.047(7) 0.033(6) 0.030(6) -0.015(5) -0.005(5) -0.003(5)
O10W 0.050(7) 0.036(6) 0.025(6) -0.012(5) -0.010(5) -0.007(5)

loop_
_atom_type_symbol
_atom_type_description
_atom_type_scat_dispersion_real
_atom_type_scat_dispersion_imag
_atom_type_scat_source
H H 0.0000 0.0000 'International Tables Vol C Tables 4.2.6.8 and 6.1.1.4'
O O 0.0106 0.0060 'International Tables Vol C Tables 4.2.6.8 and 6.1.1.4'
Na Na 0.0362 0.0249 'International Tables Vol C Tables 4.2.6.8 and 6.1.1.4'
W W -0.8490 6.8722 'International Tables Vol C Tables 4.2.6.8 and 6.1.1.4'

loop_
_geom_angle_atom_site_label_1
_geom_angle_atom_site_label_2
_geom_angle_atom_site_label_3
_geom_angle
_geom_angle_site_symmetry_1
_geom_angle_site_symmetry_3
_geom_angle_publ_flag
O2 W1 O20 103.8(5) . . ?
O2 W1 O3 102.2(4) . . ?
O20 W1 O3 94.9(5) . . ?
O2 W1 O1 97.5(4) . . ?
O20 W1 O1 92.7(4) . . ?
O3 W1 O1 156.5(4) . . ?
O2 W1 O5 94.5(4) . . ?
O20 W1 O5 161.5(4) . . ?
O3 W1 O5 84.0(4) . . ?
O1 W1 O5 81.8(4) . . ?
O2 W1 O4 164.1(4) . . ?
O20 W1 O4 88.8(4) . . ?
O3 W1 O4 86.2(4) . . ?
O1 W1 O4 71.8(4) . . ?
O5 W1 O4 72.7(4) . . ?
O8 W2 O7 103.5(5) . . ?
O8 W2 O5 102.6(5) . . ?
O7 W2 O5 91.9(4) . . ?
O8 W2 O9 100.5(5) . . ?
O7 W2 O9 87.9(5) . . ?
O5 W2 O9 156.3(4) . . ?
O8 W2 O10 100.2(5) . . ?
O7 W2 O10 155.9(4) . . ?
O5 W2 O10 87.6(4) . . ?
O9 W2 O10 83.1(4) . . ?
O8 W2 O4 178.9(4) . . ?
O7 W2 O4 77.5(4) . . ?
O5 W2 O4 76.9(4) . . ?
O9 W2 O4 79.9(4) . . ?
O10 W2 O4 78.9(4) . . ?
O11 W3 O12 103.7(5) . . ?
O11 W3 O10 100.0(5) . . ?
O12 W3 O10 97.0(5) . . ?
O11 W3 O13 94.7(4) . . ?
O12 W3 O13 95.8(4) . . ?
O10 W3 O13 157.6(4) . . ?
O11 W3 O3 92.6(4) . . ?
O12 W3 O3 162.1(4) . . ?
O10 W3 O3 87.4(4) . . ?
O13 W3 O3 75.0(4) . . ?
O11 W3 O14 169.1(4) . . ?
O12 W3 O14 86.3(4) . . ?
O10 W3 O14 82.8(4) . . ?
O13 W3 O14 79.8(4) . . ?
O3 W3 O14 76.9(4) . . ?
O16 W4 O15 103.7(5) . . ?
O16 W4 O17 101.4(5) . . ?
O15 W4 O17 95.9(5) . . ?
O16 W4 O13 96.8(5) . . ?
O15 W4 O13 99.8(4) . . ?
O17 W4 O13 152.4(4) . . ?
O16 W4 O18 91.3(4) . . ?
O15 W4 O18 163.3(4) . . ?
O17 W4 O18 73.6(4) . . ?
O13 W4 O18 85.4(4) . . ?
O16 W4 O3 165.7(4) . . ?
O15 W4 O3 88.6(4) . . ?
O17 W4 O3 84.4(4) . . ?
O13 W4 O3 73.5(4) . . ?
O18 W4 O3 77.6(3) . . ?
O19 W5 O6 102.3(5) . 2_766 ?
O19 W5 O9 98.7(5) . 2_767 ?
O6 W5 O9 99.5(5) 2_766 2_767 ?
O19 W5 O17 96.1(4) . . ?
O6 W5 O17 95.8(5) 2_766 . ?
O9 W5 O17 155.9(4) 2_767 . ?
O19 W5 O18 163.4(4) . . ?
O6 W5 O18 91.8(4) 2_766 . ?
O9 W5 O18 87.5(4) 2_767 . ?
O17 W5 O18 73.4(4) . . ?
O19 W5 O20 88.8(4) . . ?
O6 W5 O20 168.0(4) 2_766 . ?
O9 W5 O20 82.9(4) 2_767 . ?
O17 W5 O20 78.4(4) . . ?
O18 W5 O20 76.6(4) . . ?
O21 W6 O14 104.3(5) . . ?
O21 W6 O18 103.2(4) . . ?
O14 W6 O18 94.4(4) . . ?
O21 W6 O1 96.4(5) . 2_767 ?
O14 W6 O1 92.8(4) . 2_767 ?
O18 W6 O1 156.7(4) . 2_767 ?
O21 W6 O7 94.8(4) . 2_767 ?
O14 W6 O7 160.7(4) . 2_767 ?
O18 W6 O7 83.9(4) . 2_767 ?
O1 W6 O7 82.0(4) 2_767 2_767 ?
O21 W6 O4 163.5(4) . 2_767 ?
O14 W6 O4 88.1(4) . 2_767 ?
O18 W6 O4 86.3(4) . 2_767 ?
O1 W6 O4 71.8(4) 2_767 2_767 ?
O7 W6 O4 72.7(4) 2_767 2_767 ?
O21 Na1 O2W 95.0(4) . . ?
O21 Na1 O1W 83.0(4) . . ?
O2W Na1 O1W 91.5(5) . . ?
O21 Na1 O6 158.3(5) . . ?
O2W Na1 O6 95.1(4) . . ?
O1W Na1 O6 77.6(4) . . ?
O21 Na1 O3W 97.9(6) . . ?
O2W Na1 O3W 97.1(7) . . ?
O1W Na1 O3W 171.3(7) . . ?
O6 Na1 O3W 99.8(6) . . ?
O21 Na1 O16 82.4(4) . 2_766 ?
O2W Na1 O16 177.4(5) . 2_766 ?
O1W Na1 O16 88.3(4) . 2_766 ?
O6 Na1 O16 87.4(4) . 2_766 ?
O3W Na1 O16 83.2(6) . 2_766 ?
O7W Na2 O6W 176.0(8) . . ?
O7W Na2 O2 79.3(6) . 2_757 ?
O6W Na2 O2 104.6(7) . 2_757 ?
O7W Na2 O11 78.9(6) . . ?
O6W Na2 O11 97.5(7) . . ?
O2 Na2 O11 153.7(7) 2_757 . ?
O7W Na2 O4W 95.7(8) . . ?
O6W Na2 O4W 83.1(8) . . ?
O2 Na2 O4W 95.4(6) 2_757 . ?
O11 Na2 O4W 101.2(7) . . ?
O7W Na2 O5W 131.4(8) . . ?
O6W Na2 O5W 52.0(7) . . ?
O2 Na2 O5W 65.8(6) 2_757 . ?
O11 Na2 O5W 120.8(7) . . ?
O4W Na2 O5W 119.4(8) . . ?
O7W Na2 O15 88.3(7) . . ?
O6W Na2 O15 93.3(6) . . ?
O2 Na2 O15 78.8(5) 2_757 . ?
O11 Na2 O15 86.0(5) . . ?
O4W Na2 O15 172.3(7) . . ?
O5W Na2 O15 53.7(5) . . ?
O9W Na3 O9W 180.000(3) . 2_758 ?
O9W Na3 O10W 89.2(4) . 2_758 ?
O9W Na3 O10W 90.8(4) 2_758 2_758 ?
O9W Na3 O10W 90.8(4) . . ?
O9W Na3 O10W 89.2(4) 2_758 . ?
O10W Na3 O10W 180.000(1) 2_758 . ?
O9W Na3 O8W 96.9(4) . 2_758 ?
O9W Na3 O8W 83.1(4) 2_758 2_758 ?
O10W Na3 O8W 84.4(4) 2_758 2_758 ?
O10W Na3 O8W 95.6(4) . 2_758 ?
O9W Na3 O8W 83.1(4) . . ?
O9W Na3 O8W 96.9(4) 2_758 . ?
O10W Na3 O8W 95.6(4) 2_758 . ?
O10W Na3 O8W 84.4(4) . . ?
O8W Na3 O8W 180.000(2) 2_758 . ?
O9W Na3 O5W 122.7(5) . 1_556 ?
O9W Na3 O5W 57.3(5) 2_758 1_556 ?
O10W Na3 O5W 49.2(4) 2_758 1_556 ?
O10W Na3 O5W 130.8(4) . 1_556 ?
O8W Na3 O5W 49.8(5) 2_758 1_556 ?
O8W Na3 O5W 130.2(5) . 1_556 ?
O9W Na3 O5W 57.3(5) . 2_757 ?
O9W Na3 O5W 122.7(5) 2_758 2_757 ?
O10W Na3 O5W 130.8(4) 2_758 2_757 ?
O10W Na3 O5W 49.2(4) . 2_757 ?
O8W Na3 O5W 130.2(5) 2_758 2_757 ?
O8W Na3 O5W 49.8(5) . 2_757 ?
O5W Na3 O5W 180.000(2) 1_556 2_757 ?
W1 O1 W6 118.7(5) . 2_767 ?
W1 O2 Na2 161.4(6) . 2_757 ?
W1 O3 W3 139.0(5) . . ?
W1 O3 W4 125.9(5) . . ?
W3 O3 W4 93.4(4) . . ?
W2 O4 W6 95.6(4) . 2_767 ?
W2 O4 W1 95.5(3) . . ?
W6 O4 W1 96.2(4) 2_767 . ?
W2 O5 W1 114.9(5) . . ?
W5 O6 Na1 137.4(6) 2_766 . ?
W2 O7 W6 114.2(5) . 2_767 ?
W5 O9 W2 147.6(6) 2_767 . ?
W3 O10 W2 147.8(6) . . ?
W3 O11 Na2 137.6(6) . . ?
W4 O13 W3 116.9(5) . . ?
W6 O14 W3 137.3(5) . . ?
W4 O15 Na2 134.5(6) . . ?
W4 O16 Na1 132.9(6) . 2_766 ?
W4 O17 W5 116.8(5) . . ?
W6 O18 W5 138.2(5) . . ?
W6 O18 W4 126.0(5) . . ?
W5 O18 W4 94.5(4) . . ?
W1 O20 W5 137.7(5) . . ?
W6 O21 Na1 166.0(6) . . ?
Na2 O5W Na3 173.4(8) . 1_554 ?

loop_
_geom_bond_atom_site_label_1
_geom_bond_atom_site_label_2
_geom_bond_distance
_geom_bond_site_symmetry_2
_geom_bond_publ_flag
W1 O2 1.747(10) . ?
W1 O20 1.814(10) . ?
W1 O3 1.897(10) . ?
W1 O1 1.955(10) . ?
W1 O5 2.077(9) . ?
W1 O4 2.268(9) . ?
W2 O8 1.731(11) . ?
W2 O7 1.865(10) . ?
W2 O5 1.880(10) . ?
W2 O9 1.942(10) . ?
W2 O10 1.980(10) . ?
W2 O4 2.242(10) . ?
W3 O11 1.748(11) . ?
W3 O12 1.774(10) . ?
W3 O10 1.866(10) . ?
W3 O13 1.955(10) . ?
W3 O3 2.203(10) . ?
W3 O14 2.206(10) . ?
W4 O16 1.744(11) . ?
W4 O15 1.745(10) . ?
W4 O17 1.892(10) . ?
W4 O13 1.900(10) . ?
W4 O18 2.268(10) . ?
W4 O3 2.309(10) . ?
W5 O19 1.736(10) . ?
W5 O6 1.738(11) 2_766 ?
W5 O9 1.901(10) 2_767 ?
W5 O17 1.971(10) . ?
W5 O18 2.215(10) . ?
W5 O20 2.230(11) . ?
W6 O21 1.740(10) . ?
W6 O14 1.801(10) . ?
W6 O18 1.917(10) . ?
W6 O1 1.964(10) 2_767 ?
W6 O7 2.103(10) 2_767 ?
W6 O4 2.261(9) 2_767 ?
Na1 O21 2.349(11) . ?
Na1 O2W 2.353(13) . ?
Na1 O1W 2.392(13) . ?
Na1 O6 2.414(12) . ?
Na1 O3W 2.44(2) . ?
Na1 O16 2.441(12) 2_766 ?
Na2 O7W 2.30(2) . ?
Na2 O6W 2.36(2) . ?
Na2 O2 2.377(15) 2_757 ?
Na2 O11 2.410(15) . ?
Na2 O4W 2.45(2) . ?
Na2 O5W 2.46(2) . ?
Na2 O15 2.463(15) . ?
Na3 O9W 2.390(12) . ?
Na3 O9W 2.390(12) 2_758 ?
Na3 O10W 2.396(13) 2_758 ?
Na3 O10W 2.396(13) . ?
Na3 O8W 2.401(11) 2_758 ?
Na3 O8W 2.401(11) . ?
Na3 O5W 3.000(18) 1_556 ?
Na3 O5W 3.000(18) 2_757 ?
O1 W6 1.964(10) 2_767 ?
O2 Na2 2.377(15) 2_757 ?
O4 W6 2.261(9) 2_767 ?
O6 W5 1.738(11) 2_766 ?
O7 W6 2.103(10) 2_767 ?
O9 W5 1.901(10) 2_767 ?
O16 Na1 2.441(12) 2_766 ?
O5W Na3 3.000(18) 1_554 ?
